data_4025611
loop_
_publ_author_name
'Leticia Quintero'
'Mario S\'anchez-Vazquez'
'Silvano Cruz-Gregorio'
'Fernando Sartillo-Piscil'

_publ_contact_author_address
;
Centro de Qu\'imica
ICUAP
Benem\'erita Universidad Aut\'onoma de Pueba
Puebla, Puebla
M\'exico
;
_publ_contact_author_email angel.mendoza.m@gmail.com
_publ_contact_author_fax '+52 222 229 55 00 ext 7397'
_publ_contact_author_name 'Mendoza, Angel'
_publ_contact_author_phone '+52 222 229 55 00 ext 7297'
_publ_section_title
;
 On the Existence of the Chair Conformation in Six-Membered Ring
 Phosphates Bearing an Aryl Group Axially Oriented at the C4 Position:
 Cyclic Nucleotides As Model Compounds for Cyclic Phosph(on)ate and
 Phosphoramide Prodrugs
;
_journal_name_full 'Journal of Organic Chemistry'
_journal_page_first 5852
_journal_page_last 5859
_journal_paper_doi 10.1021/jo100863n
_journal_volume 75
_journal_year 2010
_chemical_absolute_configuration syn
_chemical_compound_source 'synthesis as described'
_chemical_formula_moiety 'C27 H32 Cl1 N2 O12 P1'
_chemical_formula_sum 'C27 H32 Cl N2 O12 P'
_chemical_formula_weight 642.97
_chemical_name_systematic
;
 ?
;
_space_group_IT_number 4
_symmetry_cell_setting monoclinic
_symmetry_Int_Tables_number 4
_symmetry_space_group_name_Hall 'P 2yb'
_symmetry_space_group_name_H-M 'P 1 21 1'
_atom_sites_solution_hydrogens geom
_atom_sites_solution_primary direct
_atom_sites_solution_secondary difmap
_audit_conform_dict_location ftp://ftp.iucr.org/pub/cif_core.dic
_audit_conform_dict_name cif_core.dic
_audit_conform_dict_version 2.4
_audit_creation_date 2009-06-02T19:20:11-00:00
_audit_creation_method 'WinGX routine CIF_UPDATE'
_cell_angle_alpha 90.00
_cell_angle_beta 97.800(19)
_cell_angle_gamma 90.00
_cell_formula_units_Z 2
_cell_length_a 10.648(3)
_cell_length_b 10.193(4)
_cell_length_c 13.876(3)
_cell_measurement_reflns_used 30
_cell_measurement_temperature 293(2)
_cell_measurement_theta_max 23.998
_cell_measurement_theta_min 9.733
_cell_measurement_wavelength 0.71073
_cell_volume 1492.1(8)
_computing_cell_refinement XSCANS
_computing_data_collection 'XSCANS (Siemens, 1994)'
_computing_data_reduction XSCANS
_computing_molecular_graphics 'ORTEP 3 for Windows (Farrugia, 1997)'
_computing_publication_material 'WinGX (Farrugia, 1999)'
_computing_structure_refinement 'SHELXL-97 (Sheldrick, 2008)'
_computing_structure_solution 'SIR2004 (Burla et al., 2005)'
_diffrn_ambient_temperature 293(2)
_diffrn_measured_fraction_theta_full 0.999
_diffrn_measured_fraction_theta_max 0.999
_diffrn_measurement_device 'Siemens P4'
_diffrn_measurement_method '2\q/\w scans'
_diffrn_radiation_monochromator graphite
_diffrn_radiation_probe x-ray
_diffrn_radiation_type MoK\a
_diffrn_radiation_wavelength 0.71073
_diffrn_reflns_av_R_equivalents 0.0475
_diffrn_reflns_av_unetI/netI 0.1235
_diffrn_reflns_limit_h_max 14
_diffrn_reflns_limit_h_min 0
_diffrn_reflns_limit_k_max 13
_diffrn_reflns_limit_k_min 0
_diffrn_reflns_limit_l_max 18
_diffrn_reflns_limit_l_min -18
_diffrn_reflns_number 4528
_diffrn_reflns_theta_full 29
_diffrn_reflns_theta_max 29
_diffrn_reflns_theta_min 1.48
_diffrn_standards_decay_% 2.35
_diffrn_standards_interval_count 97
_diffrn_standards_number 3
_exptl_absorpt_coefficient_mu 0.248
_exptl_absorpt_correction_type none
_exptl_crystal_colour COLORLESS
_exptl_crystal_density_diffrn 1.431
_exptl_crystal_density_method 'not measured'
_exptl_crystal_description PRISM
_exptl_crystal_F_000 672
_exptl_crystal_size_max 0.45
_exptl_crystal_size_mid 0.37
_exptl_crystal_size_min 0.37
_refine_diff_density_max 0.278
_refine_diff_density_min -0.36
_refine_diff_density_rms 0.065
_refine_ls_abs_structure_details 'Flack H D (1983), Acta Cryst. A39, 876-881'
_refine_ls_abs_structure_Flack 0.05(15)
_refine_ls_extinction_coef 0.0093(14)
_refine_ls_extinction_expression Fc^*^=kFc[1+0.001xFc^2^\l^3^/sin(2\q)]^-1/4^
_refine_ls_extinction_method SHELXL
_refine_ls_goodness_of_fit_ref 0.873
_refine_ls_hydrogen_treatment mixed
_refine_ls_matrix_type full
_refine_ls_number_parameters 397
_refine_ls_number_reflns 4178
_refine_ls_number_restraints 1
_refine_ls_restrained_S_all 0.873
_refine_ls_R_factor_all 0.1913
_refine_ls_R_factor_gt 0.0516
_refine_ls_shift/su_max 0
_refine_ls_shift/su_mean 0
_refine_ls_structure_factor_coef Fsqd
_refine_ls_weighting_details 'calc w=1/[\s^2^(Fo^2^)+(0.0584P)^2^+0.0000P] where P=(Fo^2^+2Fc^2^)/3'
_refine_ls_weighting_scheme calc
_refine_ls_wR_factor_gt 0.1055
_refine_ls_wR_factor_ref 0.1511
_reflns_number_gt 1435
_reflns_number_total 4178
_reflns_threshold_expression >2\s(I)
_cod_data_source_file jo100863n_si_002.cif
_cod_data_source_block pphcl
_cod_depositor_comments
;
The following automatic conversions were performed:

'_symmetry_cell_setting' value 'Monoclinic' changed to 'monoclinic'
according to the built-in table from CIF Core dictionary named
'cif_core.dic' version 2.4.1 from 2010-06-29.

Automatic conversion script
Id: cif_fix_values 1646 2011-03-28 12:23:43Z adriana 
;
_cod_database_code 4025611

loop_
_symmetry_equiv_pos_as_xyz
'x, y, z'
'-x, y+1/2, -z'

loop_
_atom_site_label
_atom_site_type_symbol
_atom_site_fract_x
_atom_site_fract_y
_atom_site_fract_z
_atom_site_U_iso_or_equiv
_atom_site_adp_type
_atom_site_occupancy
_atom_site_symmetry_multiplicity
_atom_site_calc_flag
_atom_site_refinement_flags
_atom_site_disorder_assembly
_atom_site_disorder_group
C3 C 0.1625(6) 0.4225(7) 0.2213(4) 0.0512(17) Uani 1 1 d . . .
H3 H 0.1756 0.5169 0.2133 0.061 Uiso 1 1 calc R . .
C4 C 0.5026(6) 0.2339(7) -0.0837(4) 0.0472(15) Uani 1 1 d . . .
C5 C -0.1711(6) 0.2918(7) 0.1787(5) 0.0467(16) Uani 1 1 d . . .
H5 H -0.2129 0.2275 0.1326 0.056 Uiso 1 1 calc R . .
C6 C -0.3103(6) 0.4119(7) 0.2550(5) 0.0563(18) Uani 1 1 d . . .
C7 C 0.2540(6) 0.4386(7) -0.2262(5) 0.0529(18) Uani 1 1 d . . .
H7 H 0.2635 0.5203 -0.2617 0.063 Uiso 1 1 calc R . .
C8 C 0.3018(6) 0.2624(8) 0.3266(5) 0.058(2) Uani 1 1 d . . .
H8 H 0.2893 0.2013 0.2764 0.069 Uiso 1 1 calc R . .
C9 C 0.0211(5) 0.4019(6) 0.2259(4) 0.0453(16) Uani 1 1 d . . .
H9 H 0.0012 0.4309 0.2894 0.054 Uiso 1 1 calc R . .
C10 C 0.0769(6) 0.2880(7) -0.2339(4) 0.0487(16) Uani 1 1 d . . .
H10 H 0.1057 0.2057 -0.2017 0.058 Uiso 1 1 calc R . .
C11 C 0.2447(6) 0.3811(8) 0.3136(5) 0.0525(17) Uani 1 1 d . . .
C12 C -0.0305(6) 0.2665(6) 0.2052(5) 0.0477(17) Uani 1 1 d . . .
H12 H -0.0126 0.2085 0.2617 0.057 Uiso 1 1 calc R . .
C13 C 0.4847(6) 0.4561(7) -0.2072(5) 0.0527(18) Uani 1 1 d . . .
C14 C -0.1752(6) 0.4318(6) 0.1374(5) 0.0496(17) Uani 1 1 d . . .
H14 H -0.2117 0.4333 0.0686 0.06 Uiso 1 1 calc R . .
C15 C 0.3778(6) 0.2291(9) 0.4117(5) 0.0626(19) Uani 1 1 d . . .
H15 H 0.4147 0.1463 0.4186 0.075 Uiso 1 1 calc R . .
C16 C 0.3917(6) 0.2801(7) -0.1263(5) 0.0499(16) Uani 1 1 d . . .
H16 H 0.3181 0.2377 -0.1143 0.06 Uiso 1 1 calc R . .
C17 C 0.1741(6) 0.3431(7) -0.2922(5) 0.0543(18) Uani 1 1 d . . .
H17 H 0.2235 0.2761 -0.3211 0.065 Uiso 1 1 calc R . .
C18 C 0.0339(6) 0.3558(7) -0.0610(4) 0.0544(19) Uani 1 1 d . . .
H18A H 0.0402 0.4306 -0.0174 0.065 Uiso 1 1 calc R . .
H18B H -0.0521 0.3225 -0.0669 0.065 Uiso 1 1 calc R . .
C19 C -0.4393(6) 0.3752(9) 0.2047(7) 0.082(3) Uani 1 1 d . . .
H19A H -0.4957 0.4485 0.2059 0.123 Uiso 1 1 calc R . .
H19B H -0.4713 0.3021 0.2376 0.123 Uiso 1 1 calc R . .
H19C H -0.4335 0.3516 0.1385 0.123 Uiso 1 1 calc R . .
C20 C 0.2651(7) 0.4700(8) 0.3911(6) 0.072(2) Uani 1 1 d . . .
H20 H 0.2259 0.5517 0.3848 0.087 Uiso 1 1 calc R . .
C21 C 0.6177(7) 0.2984(8) -0.1026(5) 0.0592(19) Uani 1 1 d . . .
C22 C -0.0243(7) 0.3499(9) -0.3836(6) 0.070(2) Uani 1 1 d . . .
C23 C 0.3989(6) 0.3190(8) 0.4863(5) 0.061(2) Uani 1 1 d . . .
C24 C 0.3418(8) 0.4397(10) 0.4766(6) 0.079(3) Uani 1 1 d . . .
H24 H 0.3545 0.5004 0.527 0.094 Uiso 1 1 calc R . .
C25 C 0.5167(8) 0.1181(8) -0.0156(6) 0.075(2) Uani 1 1 d . . .
H25A H 0.5736 0.0554 -0.0379 0.112 Uiso 1 1 calc R . .
H25B H 0.4354 0.078 -0.0142 0.112 Uiso 1 1 calc R . .
H25C H 0.5501 0.1472 0.0486 0.112 Uiso 1 1 calc R . .
C26 C -0.1310(8) 0.4487(10) -0.3955(7) 0.102(3) Uani 1 1 d . . .
H26A H -0.1236 0.5034 -0.4508 0.154 Uiso 1 1 calc R . .
H26B H -0.1263 0.5021 -0.3381 0.154 Uiso 1 1 calc R . .
H26C H -0.2108 0.4035 -0.4052 0.154 Uiso 1 1 calc R . .
C27 C -0.3145(9) 0.4716(11) 0.3524(6) 0.114(4) Uani 1 1 d . . .
H27A H -0.3716 0.545 0.3462 0.171 Uiso 1 1 calc R . .
H27B H -0.2312 0.5008 0.3789 0.171 Uiso 1 1 calc R . .
H27C H -0.3435 0.4075 0.3951 0.171 Uiso 1 1 calc R . .
C28 C -0.0231(10) 0.2605(12) -0.4714(6) 0.121(4) Uani 1 1 d . . .
H28A H -0.0169 0.3127 -0.5281 0.181 Uiso 1 1 calc R . .
H28B H -0.0999 0.2101 -0.4811 0.181 Uiso 1 1 calc R . .
H28C H 0.0483 0.2023 -0.4602 0.181 Uiso 1 1 calc R . .
C31 C 0.0641(6) 0.3978(7) -0.1598(5) 0.0491(17) Uani 1 1 d . . .
H31 H -0.0011 0.4596 -0.1882 0.059 Uiso 1 1 calc R . .
N1 N 0.5987(5) 0.4064(6) -0.1644(4) 0.0581(16) Uani 1 1 d . . .
N2 N 0.3804(5) 0.3878(6) -0.1876(4) 0.0490(14) Uani 1 1 d . . .
O1 O 0.1221(4) 0.2543(5) -0.0212(3) 0.0546(12) Uani 1 1 d . . .
O2 O 0.2271(5) 0.1111(5) 0.1084(4) 0.0758(16) Uani 1 1 d . . .
O3 O 0.2026(4) 0.3574(4) 0.1377(3) 0.0527(12) Uani 1 1 d . . .
O4 O 0.0102(4) 0.2109(5) 0.1197(3) 0.0573(12) Uani 1 1 d . . .
O5 O -0.0487(4) 0.4799(4) 0.1510(3) 0.0502(12) Uani 1 1 d . . .
O6 O -0.2280(4) 0.3017(5) 0.2648(3) 0.0644(14) Uani 1 1 d . . .
O7 O -0.2510(4) 0.5041(5) 0.1959(4) 0.0645(14) Uani 1 1 d . . .
O8 O 0.1856(4) 0.4642(4) -0.1470(3) 0.0550(13) Uani 1 1 d . . .
O9 O -0.0340(4) 0.2699(5) -0.3003(3) 0.0621(13) Uani 1 1 d . . .
O10 O 0.0925(5) 0.4197(6) -0.3627(3) 0.0776(16) Uani 1 1 d . . .
O11 O 0.4790(5) 0.5536(5) -0.2606(4) 0.0715(15) Uani 1 1 d . . .
O12 O 0.7265(4) 0.2680(6) -0.0682(4) 0.092(2) Uani 1 1 d . . .
P P 0.14623(16) 0.22620(18) 0.08918(12) 0.0506(5) Uani 1 1 d . . .
Cl Cl 0.5025(2) 0.2828(3) 0.59052(13) 0.0874(7) Uani 1 1 d . . .
H30 H 0.667(8) 0.464(9) -0.167(6) 0.105 Uiso 1 1 d . . .

loop_
_atom_site_aniso_label
_atom_site_aniso_U_11
_atom_site_aniso_U_22
_atom_site_aniso_U_33
_atom_site_aniso_U_23
_atom_site_aniso_U_13
_atom_site_aniso_U_12
C3 0.046(4) 0.054(4) 0.053(4) -0.007(4) 0.004(3) 0.001(3)
C4 0.046(4) 0.048(4) 0.047(3) 0.004(3) 0.004(3) -0.013(4)
C5 0.044(4) 0.036(4) 0.062(4) 0.006(3) 0.014(3) 0.000(3)
C6 0.049(4) 0.055(5) 0.067(5) 0.001(4) 0.013(4) 0.013(4)
C7 0.053(4) 0.048(4) 0.059(4) 0.006(4) 0.012(4) 0.001(4)
C8 0.048(4) 0.071(6) 0.052(4) -0.010(4) 0.001(3) 0.006(4)
C9 0.040(3) 0.042(4) 0.053(4) 0.001(3) 0.006(3) 0.006(3)
C10 0.055(4) 0.042(4) 0.046(4) 0.000(3) -0.003(3) -0.001(4)
C11 0.043(4) 0.059(5) 0.055(4) -0.002(4) 0.007(3) 0.000(4)
C12 0.053(4) 0.033(4) 0.060(4) 0.004(3) 0.020(3) 0.004(3)
C13 0.050(4) 0.050(5) 0.061(4) -0.007(4) 0.016(4) -0.013(4)
C14 0.046(4) 0.044(4) 0.058(4) 0.003(4) 0.009(3) -0.002(3)
C15 0.063(4) 0.063(5) 0.063(4) -0.004(5) 0.011(4) 0.011(4)
C16 0.045(4) 0.037(4) 0.068(4) 0.006(4) 0.009(3) -0.004(3)
C17 0.053(4) 0.060(5) 0.050(4) 0.000(4) 0.010(3) -0.001(4)
C18 0.053(4) 0.065(5) 0.046(4) 0.014(4) 0.010(3) 0.010(4)
C19 0.037(4) 0.090(7) 0.119(7) 0.022(6) 0.009(4) -0.001(5)
C20 0.070(5) 0.069(6) 0.075(5) -0.030(5) 0.003(4) 0.004(4)
C21 0.054(5) 0.061(5) 0.060(4) 0.010(4) 0.000(4) -0.004(4)
C22 0.065(5) 0.076(6) 0.064(5) 0.015(5) -0.008(4) -0.008(5)
C23 0.057(5) 0.069(6) 0.056(4) -0.005(4) 0.009(4) 0.003(4)
C24 0.081(6) 0.090(7) 0.061(5) -0.032(5) -0.007(4) -0.003(5)
C25 0.083(6) 0.067(6) 0.071(5) 0.013(5) -0.005(4) -0.010(5)
C26 0.075(6) 0.105(8) 0.118(7) 0.023(7) -0.021(5) 0.022(6)
C27 0.133(8) 0.142(10) 0.071(6) -0.016(7) 0.029(6) 0.041(8)
C28 0.153(9) 0.140(11) 0.068(6) -0.010(7) 0.011(6) -0.019(8)
C31 0.038(4) 0.046(4) 0.062(4) 0.011(4) 0.001(3) -0.001(3)
N1 0.039(3) 0.061(4) 0.073(4) 0.001(4) 0.006(3) -0.017(3)
N2 0.037(3) 0.051(4) 0.059(3) 0.002(3) 0.006(2) -0.010(3)
O1 0.056(3) 0.064(3) 0.044(2) 0.008(2) 0.006(2) 0.020(3)
O2 0.083(4) 0.076(4) 0.068(3) 0.007(3) 0.007(3) 0.046(3)
O3 0.046(3) 0.056(3) 0.057(3) -0.009(2) 0.011(2) -0.002(2)
O4 0.054(3) 0.050(3) 0.073(3) -0.011(3) 0.027(2) -0.001(3)
O5 0.036(2) 0.044(3) 0.072(3) 0.008(2) 0.009(2) -0.001(2)
O6 0.053(3) 0.070(3) 0.076(3) 0.022(3) 0.029(2) 0.017(3)
O7 0.053(3) 0.047(3) 0.098(4) 0.007(3) 0.028(3) 0.006(3)
O8 0.050(3) 0.049(3) 0.068(3) -0.008(2) 0.016(2) -0.007(2)
O9 0.056(3) 0.075(4) 0.051(3) 0.008(3) -0.008(2) -0.010(3)
O10 0.064(3) 0.093(4) 0.071(3) 0.031(3) -0.007(3) -0.017(3)
O11 0.066(3) 0.068(4) 0.081(4) 0.022(3) 0.012(3) -0.014(3)
O12 0.043(3) 0.108(5) 0.120(4) 0.039(4) -0.012(3) -0.012(3)
P 0.0474(10) 0.0543(12) 0.0505(10) 0.0012(10) 0.0089(8) 0.0108(10)
Cl 0.0843(14) 0.1134(19) 0.0601(12) -0.0102(13) -0.0059(10) -0.0050(14)

loop_
_atom_type_symbol
_atom_type_description
_atom_type_scat_dispersion_real
_atom_type_scat_dispersion_imag
_atom_type_scat_source
C C 0.0033 0.0016 'International Tables Vol C Tables 4.2.6.8 and 6.1.1.4'
H H 0 0 'International Tables Vol C Tables 4.2.6.8 and 6.1.1.4'
N N 0.0061 0.0033 'International Tables Vol C Tables 4.2.6.8 and 6.1.1.4'
O O 0.0106 0.006 'International Tables Vol C Tables 4.2.6.8 and 6.1.1.4'
P P 0.1023 0.0942 'International Tables Vol C Tables 4.2.6.8 and 6.1.1.4'
Cl Cl 0.1484 0.1585 'International Tables Vol C Tables 4.2.6.8 and 6.1.1.4'

loop_
_geom_angle_atom_site_label_1
_geom_angle_atom_site_label_2
_geom_angle_atom_site_label_3
_geom_angle
_geom_angle_site_symmetry_1
_geom_angle_site_symmetry_3
_geom_angle_publ_flag
O3 C3 C11 110.5(5) . . ?
O3 C3 C9 111.6(5) . . ?
C11 C3 C9 112.8(5) . . ?
O3 C3 H3 107.2 . . ?
C11 C3 H3 107.2 . . ?
C9 C3 H3 107.2 . . ?
C16 C4 C21 118.8(6) . . ?
C16 C4 C25 124.2(6) . . ?
C21 C4 C25 117.0(6) . . ?
O6 C5 C12 109.3(5) . . ?
O6 C5 C14 104.8(5) . . ?
C12 C5 C14 103.1(5) . . ?
O6 C5 H5 113 . . ?
C12 C5 H5 113 . . ?
C14 C5 H5 113 . . ?
O6 C6 O7 104.9(5) . . ?
O6 C6 C27 109.3(6) . . ?
O7 C6 C27 108.6(7) . . ?
O6 C6 C19 111.2(7) . . ?
O7 C6 C19 109.9(6) . . ?
C27 C6 C19 112.7(7) . . ?
O8 C7 N2 108.8(5) . . ?
O8 C7 C17 106.3(5) . . ?
N2 C7 C17 113.9(6) . . ?
O8 C7 H7 109.3 . . ?
N2 C7 H7 109.3 . . ?
C17 C7 H7 109.3 . . ?
C11 C8 C15 122.2(7) . . ?
C11 C8 H8 118.9 . . ?
C15 C8 H8 118.9 . . ?
O5 C9 C12 103.4(5) . . ?
O5 C9 C3 108.1(5) . . ?
C12 C9 C3 117.1(5) . . ?
O5 C9 H9 109.3 . . ?
C12 C9 H9 109.3 . . ?
C3 C9 H9 109.3 . . ?
O9 C10 C17 105.9(5) . . ?
O9 C10 C31 113.0(5) . . ?
C17 C10 C31 102.6(5) . . ?
O9 C10 H10 111.6 . . ?
C17 C10 H10 111.6 . . ?
C31 C10 H10 111.6 . . ?
C8 C11 C20 117.1(7) . . ?
C8 C11 C3 124.0(7) . . ?
C20 C11 C3 118.8(7) . . ?
O4 C12 C9 112.2(5) . . ?
O4 C12 C5 105.5(5) . . ?
C9 C12 C5 102.4(5) . . ?
O4 C12 H12 112.1 . . ?
C9 C12 H12 112.1 . . ?
C5 C12 H12 112.1 . . ?
O11 C13 N2 123.6(7) . . ?
O11 C13 N1 121.6(6) . . ?
N2 C13 N1 114.8(7) . . ?
O5 C14 O7 110.2(5) . . ?
O5 C14 C5 107.0(5) . . ?
O7 C14 C5 104.9(5) . . ?
O5 C14 H14 111.5 . . ?
O7 C14 H14 111.5 . . ?
C5 C14 H14 111.5 . . ?
C23 C15 C8 119.7(8) . . ?
C23 C15 H15 120.1 . . ?
C8 C15 H15 120.1 . . ?
C4 C16 N2 123.4(6) . . ?
C4 C16 H16 118.3 . . ?
N2 C16 H16 118.3 . . ?
O10 C17 C10 99.8(5) . . ?
O10 C17 C7 107.4(6) . . ?
C10 C17 C7 106.6(5) . . ?
O10 C17 H17 114 . . ?
C10 C17 H17 114 . . ?
C7 C17 H17 114 . . ?
O1 C18 C31 109.8(5) . . ?
O1 C18 H18A 109.7 . . ?
C31 C18 H18A 109.7 . . ?
O1 C18 H18B 109.7 . . ?
C31 C18 H18B 109.7 . . ?
H18A C18 H18B 108.2 . . ?
C6 C19 H19A 109.5 . . ?
C6 C19 H19B 109.5 . . ?
H19A C19 H19B 109.5 . . ?
C6 C19 H19C 109.5 . . ?
H19A C19 H19C 109.5 . . ?
H19B C19 H19C 109.5 . . ?
C24 C20 C11 121.8(8) . . ?
C24 C20 H20 119.1 . . ?
C11 C20 H20 119.1 . . ?
O12 C21 N1 119.2(7) . . ?
O12 C21 C4 126.3(7) . . ?
N1 C21 C4 114.5(6) . . ?
O10 C22 O9 106.1(5) . . ?
O10 C22 C26 108.2(7) . . ?
O9 C22 C26 109.5(7) . . ?
O10 C22 C28 111.0(7) . . ?
O9 C22 C28 108.3(7) . . ?
C26 C22 C28 113.5(7) . . ?
C24 C23 C15 119.9(7) . . ?
C24 C23 Cl 119.7(6) . . ?
C15 C23 Cl 120.3(6) . . ?
C23 C24 C20 119.2(7) . . ?
C23 C24 H24 120.4 . . ?
C20 C24 H24 120.4 . . ?
C4 C25 H25A 109.5 . . ?
C4 C25 H25B 109.5 . . ?
H25A C25 H25B 109.5 . . ?
C4 C25 H25C 109.5 . . ?
H25A C25 H25C 109.5 . . ?
H25B C25 H25C 109.5 . . ?
C22 C26 H26A 109.5 . . ?
C22 C26 H26B 109.5 . . ?
H26A C26 H26B 109.5 . . ?
C22 C26 H26C 109.5 . . ?
H26A C26 H26C 109.5 . . ?
H26B C26 H26C 109.5 . . ?
C6 C27 H27A 109.5 . . ?
C6 C27 H27B 109.5 . . ?
H27A C27 H27B 109.5 . . ?
C6 C27 H27C 109.5 . . ?
H27A C27 H27C 109.5 . . ?
H27B C27 H27C 109.5 . . ?
C22 C28 H28A 109.5 . . ?
C22 C28 H28B 109.5 . . ?
H28A C28 H28B 109.5 . . ?
C22 C28 H28C 109.5 . . ?
H28A C28 H28C 109.5 . . ?
H28B C28 H28C 109.5 . . ?
O8 C31 C18 108.5(5) . . ?
O8 C31 C10 105.2(5) . . ?
C18 C31 C10 116.7(6) . . ?
O8 C31 H31 108.7 . . ?
C18 C31 H31 108.7 . . ?
C10 C31 H31 108.7 . . ?
C13 N1 C21 127.1(6) . . ?
C13 N1 H30 114(5) . . ?
C21 N1 H30 118(5) . . ?
C13 N2 C16 121.4(6) . . ?
C13 N2 C7 118.3(6) . . ?
C16 N2 C7 120.1(5) . . ?
C18 O1 P 121.3(4) . . ?
C3 O3 P 126.3(4) . . ?
C12 O4 P 125.3(4) . . ?
C14 O5 C9 107.1(5) . . ?
C5 O6 C6 107.7(5) . . ?
C14 O7 C6 108.1(5) . . ?
C7 O8 C31 111.2(5) . . ?
C10 O9 C22 107.9(5) . . ?
C22 O10 C17 107.2(5) . . ?
O2 P O1 110.2(3) . . ?
O2 P O4 114.4(3) . . ?
O1 P O4 104.5(2) . . ?
O2 P O3 115.0(3) . . ?
O1 P O3 105.6(3) . . ?
O4 P O3 106.3(3) . . ?

loop_
_geom_bond_atom_site_label_1
_geom_bond_atom_site_label_2
_geom_bond_distance
_geom_bond_site_symmetry_2
_geom_bond_publ_flag
C3 O3 1.451(7) . ?
C3 C11 1.510(9) . ?
C3 C9 1.529(8) . ?
C3 H3 0.98 . ?
C4 C16 1.333(8) . ?
C4 C21 1.446(9) . ?
C4 C25 1.507(9) . ?
C5 O6 1.415(7) . ?
C5 C12 1.514(8) . ?
C5 C14 1.536(9) . ?
C5 H5 0.98 . ?
C6 O6 1.420(8) . ?
C6 O7 1.447(8) . ?
C6 C27 1.489(10) . ?
C6 C19 1.501(9) . ?
C7 O8 1.422(7) . ?
C7 N2 1.473(8) . ?
C7 C17 1.516(9) . ?
C7 H7 0.98 . ?
C8 C11 1.355(10) . ?
C8 C15 1.380(8) . ?
C8 H8 0.93 . ?
C9 O5 1.433(7) . ?
C9 C12 1.499(9) . ?
C9 H9 0.98 . ?
C10 O9 1.409(7) . ?
C10 C17 1.506(9) . ?
C10 C31 1.538(9) . ?
C10 H10 0.98 . ?
C11 C20 1.399(9) . ?
C12 O4 1.433(7) . ?
C12 H12 0.98 . ?
C13 O11 1.236(8) . ?
C13 N2 1.369(8) . ?
C13 N1 1.375(9) . ?
C14 O5 1.423(7) . ?
C14 O7 1.426(8) . ?
C14 H14 0.98 . ?
C15 C23 1.378(10) . ?
C15 H15 0.93 . ?
C16 N2 1.384(8) . ?
C16 H16 0.93 . ?
C17 O10 1.446(8) . ?
C17 H17 0.98 . ?
C18 O1 1.455(7) . ?
C18 C31 1.512(8) . ?
C18 H18A 0.97 . ?
C18 H18B 0.97 . ?
C19 H19A 0.96 . ?
C19 H19B 0.96 . ?
C19 H19C 0.96 . ?
C20 C24 1.382(10) . ?
C20 H20 0.93 . ?
C21 O12 1.230(8) . ?
C21 N1 1.394(9) . ?
C22 O10 1.428(8) . ?
C22 O9 1.430(8) . ?
C22 C26 1.510(11) . ?
C22 C28 1.523(11) . ?
C23 C24 1.371(11) . ?
C23 Cl 1.735(7) . ?
C24 H24 0.93 . ?
C25 H25A 0.96 . ?
C25 H25B 0.96 . ?
C25 H25C 0.96 . ?
C26 H26A 0.96 . ?
C26 H26B 0.96 . ?
C26 H26C 0.96 . ?
C27 H27A 0.96 . ?
C27 H27B 0.96 . ?
C27 H27C 0.96 . ?
C28 H28A 0.96 . ?
C28 H28B 0.96 . ?
C28 H28C 0.96 . ?
C31 O8 1.449(7) . ?
C31 H31 0.98 . ?
N1 H30 0.93(8) . ?
O1 P 1.545(4) . ?
O2 P 1.459(5) . ?
O3 P 1.579(5) . ?
O4 P 1.571(4) . ?

loop_
_geom_hbond_atom_site_label_D
_geom_hbond_atom_site_label_H
_geom_hbond_atom_site_label_A
_geom_hbond_distance_DH
_geom_hbond_distance_HA
_geom_hbond_distance_DA
_geom_hbond_angle_DHA
_geom_hbond_site_symmetry_A
N1 H30 O2 0.93(8) 1.99(9) 2.829(7) 149(7) 2_655

loop_
_geom_torsion_atom_site_label_1
_geom_torsion_atom_site_label_2
_geom_torsion_atom_site_label_3
_geom_torsion_atom_site_label_4
_geom_torsion
_geom_torsion_site_symmetry_1
_geom_torsion_site_symmetry_2
_geom_torsion_site_symmetry_3
_geom_torsion_site_symmetry_4
_geom_torsion_publ_flag
O3 C3 C9 O5 -72.9(7) . . . . ?
C11 C3 C9 O5 162.0(5) . . . . ?
O3 C3 C9 C12 43.2(8) . . . . ?
C11 C3 C9 C12 -81.9(7) . . . . ?
C15 C8 C11 C20 -0.5(10) . . . . ?
C15 C8 C11 C3 179.0(6) . . . . ?
O3 C3 C11 C8 -29.6(9) . . . . ?
C9 C3 C11 C8 96.1(8) . . . . ?
O3 C3 C11 C20 149.8(6) . . . . ?
C9 C3 C11 C20 -84.4(8) . . . . ?
O5 C9 C12 O4 71.7(6) . . . . ?
C3 C9 C12 O4 -46.9(8) . . . . ?
O5 C9 C12 C5 -40.9(6) . . . . ?
C3 C9 C12 C5 -159.6(5) . . . . ?
O6 C5 C12 O4 159.3(5) . . . . ?
C14 C5 C12 O4 -89.6(6) . . . . ?
O6 C5 C12 C9 -83.1(6) . . . . ?
C14 C5 C12 C9 27.9(6) . . . . ?
O6 C5 C14 O5 108.6(5) . . . . ?
C12 C5 C14 O5 -5.7(7) . . . . ?
O6 C5 C14 O7 -8.4(7) . . . . ?
C12 C5 C14 O7 -122.7(5) . . . . ?
C11 C8 C15 C23 -0.9(10) . . . . ?
C21 C4 C16 N2 -0.6(10) . . . . ?
C25 C4 C16 N2 179.0(6) . . . . ?
O9 C10 C17 O10 33.3(7) . . . . ?
C31 C10 C17 O10 -85.4(6) . . . . ?
O9 C10 C17 C7 144.8(5) . . . . ?
C31 C10 C17 C7 26.2(7) . . . . ?
O8 C7 C17 O10 91.0(6) . . . . ?
N2 C7 C17 O10 -149.3(5) . . . . ?
O8 C7 C17 C10 -15.2(7) . . . . ?
N2 C7 C17 C10 104.5(6) . . . . ?
C8 C11 C20 C24 1.2(11) . . . . ?
C3 C11 C20 C24 -178.3(7) . . . . ?
C16 C4 C21 O12 179.4(7) . . . . ?
C25 C4 C21 O12 -0.2(11) . . . . ?
C16 C4 C21 N1 0.9(9) . . . . ?
C25 C4 C21 N1 -178.7(6) . . . . ?
C8 C15 C23 C24 1.7(11) . . . . ?
C8 C15 C23 Cl -175.7(5) . . . . ?
C15 C23 C24 C20 -1.0(12) . . . . ?
Cl C23 C24 C20 176.4(6) . . . . ?
C11 C20 C24 C23 -0.4(12) . . . . ?
O1 C18 C31 O8 -67.5(7) . . . . ?
O1 C18 C31 C10 51.1(7) . . . . ?
O9 C10 C31 O8 -141.4(5) . . . . ?
C17 C10 C31 O8 -27.8(6) . . . . ?
O9 C10 C31 C18 98.2(6) . . . . ?
C17 C10 C31 C18 -148.2(5) . . . . ?
O11 C13 N1 C21 179.4(7) . . . . ?
N2 C13 N1 C21 -1.9(10) . . . . ?
O12 C21 N1 C13 -178.2(7) . . . . ?
C4 C21 N1 C13 0.4(10) . . . . ?
O11 C13 N2 C16 -179.2(6) . . . . ?
N1 C13 N2 C16 2.1(9) . . . . ?
O11 C13 N2 C7 -4.6(10) . . . . ?
N1 C13 N2 C7 176.7(6) . . . . ?
C4 C16 N2 C13 -1.0(10) . . . . ?
C4 C16 N2 C7 -175.5(6) . . . . ?
O8 C7 N2 C13 -120.4(6) . . . . ?
C17 C7 N2 C13 121.3(6) . . . . ?
O8 C7 N2 C16 54.2(8) . . . . ?
C17 C7 N2 C16 -64.1(8) . . . . ?
C31 C18 O1 P 158.5(4) . . . . ?
C11 C3 O3 P 94.6(6) . . . . ?
C9 C3 O3 P -31.8(7) . . . . ?
C9 C12 O4 P 39.2(7) . . . . ?
C5 C12 O4 P 149.9(4) . . . . ?
O7 C14 O5 C9 93.2(6) . . . . ?
C5 C14 O5 C9 -20.3(6) . . . . ?
C12 C9 O5 C14 38.6(6) . . . . ?
C3 C9 O5 C14 163.3(5) . . . . ?
C12 C5 O6 C6 134.9(6) . . . . ?
C14 C5 O6 C6 25.0(7) . . . . ?
O7 C6 O6 C5 -32.0(7) . . . . ?
C27 C6 O6 C5 -148.3(7) . . . . ?
C19 C6 O6 C5 86.8(7) . . . . ?
O5 C14 O7 C6 -125.6(5) . . . . ?
C5 C14 O7 C6 -10.8(7) . . . . ?
O6 C6 O7 C14 26.2(7) . . . . ?
C27 C6 O7 C14 143.0(6) . . . . ?
C19 C6 O7 C14 -93.4(7) . . . . ?
N2 C7 O8 C31 -126.1(6) . . . . ?
C17 C7 O8 C31 -3.1(7) . . . . ?
C18 C31 O8 C7 145.4(6) . . . . ?
C10 C31 O8 C7 19.8(7) . . . . ?
C17 C10 O9 C22 -19.7(7) . . . . ?
C31 C10 O9 C22 91.9(6) . . . . ?
O10 C22 O9 C10 -2.4(8) . . . . ?
C26 C22 O9 C10 -118.9(7) . . . . ?
C28 C22 O9 C10 116.8(7) . . . . ?
O9 C22 O10 C17 24.8(8) . . . . ?
C26 C22 O10 C17 142.1(7) . . . . ?
C28 C22 O10 C17 -92.7(7) . . . . ?
C10 C17 O10 C22 -35.1(7) . . . . ?
C7 C17 O10 C22 -146.1(6) . . . . ?
C18 O1 P O2 173.7(5) . . . . ?
C18 O1 P O4 50.3(5) . . . . ?
C18 O1 P O3 -61.6(5) . . . . ?
C12 O4 P O2 102.8(5) . . . . ?
C12 O4 P O1 -136.6(5) . . . . ?
C12 O4 P O3 -25.2(5) . . . . ?
C3 O3 P O2 -106.1(5) . . . . ?
C3 O3 P O1 132.3(5) . . . . ?
C3 O3 P O4 21.6(5) . . . . ?
